data_2006222
loop_
_publ_author_name
'Jones, Peter G.'
'Ahrens, Birte'
'H\"opfner, Thomas'
'Hopf, Henning'

_publ_section_title
;
 2,4,6-Tris(diazo)cyclohexane-1,3,5-trione
;
_journal_issue 6
_journal_name_full 'Acta Crystallographica Section C'
_journal_page_first 783
_journal_page_last 786
_journal_paper_doi 10.1107/S0108270197002114
_journal_volume 53
_journal_year 1997
_chemical_formula_sum 'C6 N6 O3'
_chemical_formula_weight 204.12
_chemical_name_systematic
;
 2,4,6-Tris(diazo)-cyclohexane-1,3,5-trione
;
_space_group_IT_number 176
_symmetry_cell_setting hexagonal
_symmetry_space_group_name_Hall '-P 6c'
_symmetry_space_group_name_H-M 'P 63/m'
_audit_creation_method SHELXL
_cell_angle_alpha 90.00
_cell_angle_beta 90.00
_cell_angle_gamma 120.00
_cell_formula_units_Z 2
_cell_length_a 9.1599(13)
_cell_length_b 9.1599(13)
_cell_length_c 5.445(3)
_cell_measurement_reflns_used 60
_cell_measurement_temperature 143(2)
_cell_measurement_theta_max 11.5
_cell_measurement_theta_min 10
_cell_volume 395.6(2)
_computing_cell_refinement DIF4
_computing_data_collection 'DIF4 (Stoe & Cie, 1991a)'
_computing_data_reduction 'REDU4 (Stoe & Cie, 1991b)'
_computing_molecular_graphics 'XP (Siemens, 1994)'
_computing_publication_material SHELXL-93
_computing_structure_refinement 'SHELXL-93 (Sheldrick, 1993)'
_computing_structure_solution 'SHELXS-86 (Sheldrick, 1990)'
_diffrn_ambient_temperature 143(2)
_diffrn_measurement_device 'Stoe STADI-4'
_diffrn_measurement_method '\w/2\q scans'
_diffrn_radiation_monochromator graphite
_diffrn_radiation_source 'fine-focus sealed tube'
_diffrn_radiation_type MoK\a
_diffrn_radiation_wavelength 0.71073
_diffrn_reflns_av_R_equivalents 0.0516
_diffrn_reflns_av_sigmaI/netI 0.0244
_diffrn_reflns_limit_h_max 12
_diffrn_reflns_limit_h_min -12
_diffrn_reflns_limit_k_max 12
_diffrn_reflns_limit_k_min -12
_diffrn_reflns_limit_l_max 7
_diffrn_reflns_limit_l_min -7
_diffrn_reflns_number 2386
_diffrn_reflns_theta_max 29.45
_diffrn_reflns_theta_min 4.45
_diffrn_standards_decay_% 0
_diffrn_standards_interval_time 60
_diffrn_standards_number 3
_exptl_absorpt_coefficient_mu 0.144
_exptl_absorpt_correction_type none
_exptl_crystal_colour 'pale yellow'
_exptl_crystal_density_diffrn 1.713
_exptl_crystal_density_meas ?
_exptl_crystal_description prism
_exptl_crystal_F_000 204
_exptl_crystal_size_max 0.75
_exptl_crystal_size_mid 0.60
_exptl_crystal_size_min 0.40
_refine_diff_density_max 0.410
_refine_diff_density_min -0.187
_refine_ls_extinction_coef 0.70(6)
_refine_ls_extinction_method 'SHELXL93 (Sheldrick, 1993)'
_refine_ls_goodness_of_fit_all 1.184
_refine_ls_goodness_of_fit_obs 1.196
_refine_ls_hydrogen_treatment none
_refine_ls_matrix_type full
_refine_ls_number_parameters 32
_refine_ls_number_reflns 407
_refine_ls_number_restraints 0
_refine_ls_restrained_S_all 1.225
_refine_ls_restrained_S_obs 1.196
_refine_ls_R_factor_all 0.0306
_refine_ls_R_factor_obs .0291
_refine_ls_shift/esd_max 0.000
_refine_ls_shift/esd_mean 0.000
_refine_ls_structure_factor_coef Fsqd
_refine_ls_weighting_details 'w = 1/[\s^2^(Fo^2^)+(0.0534P)^2^+0.0293P] where P=(Fo^2^+2Fc^2^)/3'
_refine_ls_weighting_scheme calc
_refine_ls_wR_factor_all 0.0933
_refine_ls_wR_factor_obs .0885
_reflns_number_observed 385
_reflns_number_total 408
_reflns_observed_criterion >2sigma(I)
_cod_data_source_file fg1274.cif
_cod_data_source_block vowel
_cod_depositor_comments
;
The following automatic conversions were performed:

'_exptl_crystal_density_meas' value 'not measured' was changed to '?'
- the value is perceived as not measured.

Automatic conversion script
Id: cif_fix_values 3008 2015-01-20 13:52:24Z robertas 

The following automatic conversions were performed:

'_refine_ls_weighting_scheme' value 'calc w =
1/[\s^2^(Fo^2^)+(0.0534P)^2^+0.0293P] where P=(Fo^2^+2Fc^2^)/3' was
changed to 'calc'. New tag '_refine_ls_weighting_details' was
created. The value of the new tag was set to 'w =
1/[\s^2^(Fo^2^)+(0.0534P)^2^+0.0293P] where P=(Fo^2^+2Fc^2^)/3'.

Automatic conversion script
Id: cif_fix_values 3143 2015-03-26 13:38:13Z robertas 
;
_cod_original_sg_symbol_H-M P6~3~/m
_cod_database_code 2006222

loop_
_symmetry_equiv_pos_as_xyz
'x, y, z'
'-y, x-y, z'
'-x+y, -x, z'
'-x, -y, z+1/2'
'y, -x+y, z+1/2'
'x-y, x, z+1/2'
'-x, -y, -z'
'y, -x+y, -z'
'x-y, x, -z'
'x, y, -z-1/2'
'-y, x-y, -z-1/2'
'-x+y, -x, -z-1/2'

loop_
_atom_site_aniso_label
_atom_site_aniso_U_11
_atom_site_aniso_U_22
_atom_site_aniso_U_33
_atom_site_aniso_U_12
_atom_site_aniso_U_13
_atom_site_aniso_U_23
O .0235(4) .0200(4) .0272(4) .0079(3) .000 .000
N1 .0223(4) .0234(4) .0231(5) .0121(3) .000 .000
N2 .0245(5) .0372(6) .0396(6) .0170(4) .000 .000
C1 .0205(5) .0210(5) .0170(5) .0102(4) .000 .000
C2 .0185(5) .0210(5) .0228(5) .0100(3) .000 .000

loop_
_atom_site_label
_atom_site_fract_x
_atom_site_fract_y
_atom_site_fract_z
_atom_site_U_iso_or_equiv
_atom_site_thermal_displace_type
_atom_site_calc_flag
_atom_site_refinement_flags
_atom_site_occupancy
_atom_site_disorder_group
_atom_site_type_symbol
O .41446(9) .00385(9) .2500 .0249(3) Uani d S 1 . O
N1 .33774(11) .25478(10) .2500 .0226(3) Uani d S 1 . N
N2 .20295(12) .21895(13) .2500 .0331(3) Uani d S 1 . N
C1 .52808(12) .15168(12) .2500 .0196(3) Uani d S 1 . C
C2 .49860(11) .29383(12) .2500 .0207(3) Uani d S 1 . C

loop_
_atom_type_symbol
_atom_type_description
_atom_type_scat_dispersion_real
_atom_type_scat_dispersion_imag
_atom_type_scat_source
C C 0.0033 0.0016 'International Tables Vol C Tables 4.2.6.8 and 6.1.1.4'
N N 0.0061 0.0033 'International Tables Vol C Tables 4.2.6.8 and 6.1.1.4'
O O 0.0106 0.0060 'International Tables Vol C Tables 4.2.6.8 and 6.1.1.4'

loop_
_geom_angle_atom_site_label_1
_geom_angle_atom_site_label_2
_geom_angle_atom_site_label_3
_geom_angle_site_symmetry_1
_geom_angle_site_symmetry_3
_geom_angle
_geom_angle_publ_flag
N2 N1 C2 . . 178.59(10) y
O C1 C2 . 2_655 124.11(8) y
O C1 C2 . . 123.52(8) y
C2 C1 C2 2_655 . 112.37(9) y
N1 C2 C1 . 3_665 116.58(8) y
N1 C2 C1 . . 115.79(9) y
C1 C2 C1 3_665 . 127.63(9) y

loop_
_geom_bond_atom_site_label_1
_geom_bond_atom_site_label_2
_geom_bond_site_symmetry_2
_geom_bond_distance
_geom_bond_publ_flag
O C1 . 1.2278(11) y
N1 N2 . 1.1077(12) y
N1 C2 . 1.3311(12) y
C1 C2 2_655 1.4506(12) y
C1 C2 . 1.4560(12) y
C2 C1 3_665 1.4506(12) ?

loop_
_geom_torsion_atom_site_label_1
_geom_torsion_atom_site_label_2
_geom_torsion_atom_site_label_3
_geom_torsion_atom_site_label_4
_geom_torsion_site_symmetry_1
_geom_torsion_site_symmetry_4
_geom_torsion
N2 N1 C2 C1 . 3_665 180.0
N2 N1 C2 C1 . . 0.0
O C1 C2 N1 . . 0.0
C2 C1 C2 N1 2_655 . 180.0
O C1 C2 C1 . 3_665 180.0
C2 C1 C2 C1 2_655 3_665 0.0
